data_4073608
loop_
_publ_author_name
'Sangtrirutnugul, Preeyanuch'
'Tilley, T. Don'

_publ_section_title
;
 Silyl Derivatives of [Bis(8-quinolyl)methylsilyl]iridium(III)
 Complexes:&#x00A0; Catalytic Redistribution of Arylsilanes and
 Dehydrogenative Arene Silylation
;
_journal_issue 23
_journal_name_full Organometallics
_journal_page_first 5557
_journal_paper_doi 10.1021/om700494q
_journal_volume 26
_journal_year 2007
_chemical_formula_moiety 'C41 H36 Ir N4 Si2, C F3 O3 S '
_chemical_formula_sum 'C42 H36 F3 Ir N4 O3 S Si2'
_chemical_formula_weight 982.22
_space_group_IT_number 2
_symmetry_cell_setting triclinic
_symmetry_Int_Tables_number 2
_symmetry_space_group_name_Hall '-P 1'
_symmetry_space_group_name_H-M 'P -1'
_audit_creation_date 'Wed Mar 28 19:23:29 2007'
_audit_creation_method 'by teXsan'
_cell_angle_alpha 85.880(1)
_cell_angle_beta 78.420(1)
_cell_angle_gamma 75.287(1)
_cell_formula_units_Z 2
_cell_length_a 11.4977(5)
_cell_length_b 12.2351(6)
_cell_length_c 14.9903(7)
_cell_measurement_reflns_used 7722
_cell_measurement_temperature 159.2
_cell_measurement_theta_max 26.3
_cell_measurement_theta_min 3.3
_cell_volume 1997.62(16)
_computing_cell_refinement 'Bruker-AXS SAINT v6.40'
_computing_data_collection 'Bruker-AXS SMART v5.631'
_computing_data_reduction 'Bruker-AXS SAINT v6.40'
_computing_publication_material teXsan
_computing_structure_refinement teXsan
_computing_structure_solution 'DIRDIF92 (PATTY)'
_diffrn_measured_fraction_theta_full 0.8879
_diffrn_measured_fraction_theta_max 0.8879
_diffrn_measurement_device_type 'Bruker APEX'
_diffrn_measurement_method \w-scans
_diffrn_radiation_type 'Mo K\a'
_diffrn_radiation_wavelength 0.7107
_diffrn_reflns_av_R_equivalents 0.011
_diffrn_reflns_limit_h_max 14
_diffrn_reflns_limit_h_min 0
_diffrn_reflns_limit_k_max 14
_diffrn_reflns_limit_k_min -14
_diffrn_reflns_limit_l_max 18
_diffrn_reflns_limit_l_min -17
_diffrn_reflns_number 10890
_diffrn_reflns_theta_full 26.33
_diffrn_reflns_theta_max 26.33
_diffrn_standards_decay_% 0
_diffrn_standards_interval_count 0
_diffrn_standards_interval_time 0
_diffrn_standards_number 0
_exptl_absorpt_coefficient_mu 3.522
_exptl_absorpt_correction_T_max 1.000
_exptl_absorpt_correction_T_min 0.816
_exptl_absorpt_correction_type empirical
_exptl_absorpt_process_details 'Blessing, 1995'
_exptl_crystal_colour yellow
_exptl_crystal_density_diffrn 1.633
_exptl_crystal_density_method 'not measured'
_exptl_crystal_description block
_exptl_crystal_F_000 976.00
_exptl_crystal_size_max 0.160
_exptl_crystal_size_mid 0.140
_exptl_crystal_size_min 0.100
_refine_diff_density_max 0.91
_refine_diff_density_min -0.47
_refine_ls_extinction_method none
_refine_ls_goodness_of_fit_ref 1.451
_refine_ls_hydrogen_treatment constr
_refine_ls_number_parameters 505
_refine_ls_number_reflns 6518
_refine_ls_R_factor_all 0.0222
_refine_ls_R_factor_gt 0.0222
_refine_ls_shift/su_max 0.0240
_refine_ls_structure_factor_coef F
_refine_ls_weighting_details 'w = 1/[\s^2^(Fo) + 0.00022|Fo|^2^]'
_refine_ls_weighting_scheme calc
_refine_ls_wR_factor_all 0.0292
_refine_ls_wR_factor_ref 0.0292
_reflns_number_gt 6518
_reflns_number_total 8130
_reflns_threshold_expression F^2^>3.0\s(F^2^)
_cod_data_source_file om700494q-file002.cif
_cod_data_source_block nuch31
_cod_original_sg_symbol_Hall '-P 1       '
_cod_original_sg_symbol_H-M 'P -1       '
_cod_original_formula_sum 'C42 H36 F3 Ir N4 O3 S Si2 '
_cod_database_code 4073608

loop_
_symmetry_equiv_pos_as_xyz
x,y,z
-x,-y,-z

loop_
_atom_site_label
_atom_site_type_symbol
_atom_site_fract_x
_atom_site_fract_y
_atom_site_fract_z
_atom_site_U_iso_or_equiv
_atom_site_adp_type
_atom_site_occupancy
_atom_site_calc_flag
Ir(1) Ir -0.21789(1) -0.17260(1) -0.257933(8) 0.02064(4) Uani 1.00 d
S(1) S -0.68176(10) -0.06950(10) -0.36750(7) 0.0461(3) Uani 1.00 d
Si(1) Si -0.12921(8) -0.13581(8) -0.14225(6) 0.0226(2) Uani 1.00 d
Si(2) Si -0.15890(8) -0.37188(8) -0.24079(6) 0.0230(2) Uani 1.00 d
F(1) F -0.9199(2) -0.0193(3) -0.3212(2) 0.0741(10) Uani 1.00 d
F(2) F -0.8427(3) 0.1221(3) -0.3381(4) 0.134(2) Uani 1.00 d
F(3) F -0.8236(3) 0.0176(4) -0.2210(2) 0.120(2) Uani 1.00 d
O(1) O -0.6963(3) -0.0574(5) -0.4601(2) 0.098(2) Uani 1.00 d
O(2) O -0.5921(2) -0.0159(3) -0.3490(2) 0.0532(9) Uani 1.00 d
O(3) O -0.6788(4) -0.1758(3) -0.3256(4) 0.105(2) Uani 1.00 d
N(1) N -0.2712(2) 0.0171(2) -0.2708(2) 0.0197(6) Uani 1.00 d
N(2) N -0.3690(2) -0.1669(2) -0.1554(2) 0.0220(7) Uani 1.00 d
N(3) N -0.0793(2) -0.1718(2) -0.3615(2) 0.0245(7) Uani 1.00 d
N(4) N -0.3133(2) -0.1817(2) -0.3688(2) 0.0253(7) Uani 1.00 d
C(1) C -0.3443(3) 0.0711(3) -0.3257(2) 0.0277(9) Uani 1.00 d
C(2) C -0.3702(3) 0.1889(3) -0.3402(2) 0.0313(9) Uani 1.00 d
C(3) C -0.3161(3) 0.2521(3) -0.2978(2) 0.0327(9) Uani 1.00 d
C(4) C -0.2383(3) 0.1983(3) -0.2376(2) 0.0272(8) Uani 1.00 d
C(5) C -0.1805(3) 0.2581(3) -0.1904(3) 0.037(1) Uani 1.00 d
C(6) C -0.1087(4) 0.2036(3) -0.1312(3) 0.038(1) Uani 1.00 d
C(7) C -0.0911(3) 0.0856(3) -0.1160(2) 0.0306(9) Uani 1.00 d
C(8) C -0.1437(3) 0.0215(3) -0.1608(2) 0.0253(8) Uani 1.00 d
C(9) C -0.2174(3) 0.0788(3) -0.2234(2) 0.0239(8) Uani 1.00 d
C(10) C -0.4750(3) -0.1730(3) -0.1756(2) 0.0287(9) Uani 1.00 d
C(11) C -0.5805(3) -0.1738(3) -0.1106(3) 0.0341(10) Uani 1.00 d
C(12) C -0.5783(3) -0.1677(3) -0.0201(3) 0.0360(10) Uani 1.00 d
C(13) C -0.4693(3) -0.1572(3) 0.0048(2) 0.0301(9) Uani 1.00 d
C(14) C -0.4602(4) -0.1467(3) 0.0966(2) 0.039(1) Uani 1.00 d
C(15) C -0.3548(4) -0.1351(3) 0.1180(2) 0.039(1) Uani 1.00 d
C(16) C -0.2521(3) -0.1342(3) 0.0489(2) 0.0319(9) Uani 1.00 d
C(17) C -0.2543(3) -0.1450(3) -0.0417(2) 0.0261(8) Uani 1.00 d
C(18) C -0.3646(3) -0.1569(3) -0.0639(2) 0.0251(8) Uani 1.00 d
C(19) C 0.0250(3) -0.1963(3) -0.1115(2) 0.0304(9) Uani 1.00 d
C(20) C 0.0127(3) -0.4416(3) -0.2640(2) 0.0261(8) Uani 1.00 d
C(21) C 0.1038(3) -0.3815(3) -0.2795(2) 0.0268(8) Uani 1.00 d
C(22) C 0.2283(3) -0.4360(3) -0.2919(2) 0.0331(10) Uani 1.00 d
C(23) C 0.2644(3) -0.5529(3) -0.2889(3) 0.0371(10) Uani 1.00 d
C(24) C 0.1772(4) -0.6147(3) -0.2740(3) 0.040(1) Uani 1.00 d
C(25) C 0.0534(3) -0.5598(3) -0.2613(2) 0.0324(9) Uani 1.00 d
C(26) C -0.2132(3) -0.4307(3) -0.1231(2) 0.0295(9) Uani 1.00 d
C(27) C -0.1495(4) -0.4330(4) -0.0537(3) 0.046(1) Uani 1.00 d
C(28) C -0.1830(5) -0.4731(4) 0.0333(3) 0.055(1) Uani 1.00 d
C(29) C -0.2789(4) -0.5214(4) 0.0537(3) 0.056(1) Uani 1.00 d
C(30) C -0.3418(4) -0.5290(5) -0.0134(3) 0.064(2) Uani 1.00 d
C(31) C -0.3126(4) -0.4805(4) -0.0988(3) 0.052(1) Uani 1.00 d
C(32) C -0.2246(3) -0.4381(3) -0.3253(2) 0.0277(9) Uani 1.00 d
C(33) C -0.1517(3) -0.4883(3) -0.4050(2) 0.0331(10) Uani 1.00 d
C(34) C -0.2008(4) -0.5238(3) -0.4724(3) 0.040(1) Uani 1.00 d
C(35) C -0.3266(4) -0.5104(3) -0.4609(3) 0.038(1) Uani 1.00 d
C(36) C -0.4019(3) -0.4607(3) -0.3830(3) 0.035(1) Uani 1.00 d
C(37) C -0.3515(3) -0.4249(3) -0.3170(2) 0.0297(9) Uani 1.00 d
C(38) C -0.0087(3) -0.1677(3) -0.4262(2) 0.0297(9) Uani 1.00 d
C(39) C 0.0840(4) -0.1650(4) -0.5085(3) 0.049(1) Uani 1.00 d
C(40) C -0.3475(3) -0.1920(3) -0.4331(2) 0.0278(9) Uani 1.00 d
C(41) C -0.3925(4) -0.2087(3) -0.5134(3) 0.037(1) Uani 1.00 d
C(42) C -0.8227(4) 0.0183(5) -0.3115(4) 0.063(2) Uani 1.00 d
H(1) H -0.3811 0.0282 -0.3569 0.0332 Uiso 1.00 calc
H(2) H -0.4250 0.2243 -0.3794 0.0378 Uiso 1.00 calc
H(3) H -0.3312 0.3315 -0.3085 0.0389 Uiso 1.00 calc
H(4) H -0.1919 0.3374 -0.2000 0.0437 Uiso 1.00 calc
H(5) H -0.0701 0.2448 -0.0999 0.0464 Uiso 1.00 calc
H(6) H -0.0420 0.0493 -0.0732 0.0366 Uiso 1.00 calc
H(7) H -0.4793 -0.1767 -0.2381 0.0345 Uiso 1.00 calc
H(8) H -0.6533 -0.1788 -0.1288 0.0409 Uiso 1.00 calc
H(9) H -0.6483 -0.1703 0.0253 0.0431 Uiso 1.00 calc
H(10) H -0.5288 -0.1476 0.1438 0.0461 Uiso 1.00 calc
H(11) H -0.3502 -0.1279 0.1798 0.0470 Uiso 1.00 calc
H(12) H -0.1790 -0.1259 0.0651 0.0385 Uiso 1.00 calc
H(13) H 0.0369 -0.2756 -0.1010 0.0363 Uiso 1.00 calc
H(14) H 0.0871 -0.1822 -0.1601 0.0363 Uiso 1.00 calc
H(15) H 0.0298 -0.1620 -0.0579 0.0363 Uiso 1.00 calc
H(16) H 0.0803 -0.3012 -0.2818 0.0318 Uiso 1.00 calc
H(17) H 0.2880 -0.3926 -0.3024 0.0394 Uiso 1.00 calc
H(18) H 0.3490 -0.5901 -0.2971 0.0436 Uiso 1.00 calc
H(19) H 0.2020 -0.6951 -0.2723 0.0478 Uiso 1.00 calc
H(20) H -0.0056 -0.6042 -0.2506 0.0385 Uiso 1.00 calc
H(21) H -0.0783 -0.4046 -0.0668 0.0561 Uiso 1.00 calc
H(22) H -0.1387 -0.4673 0.0791 0.0652 Uiso 1.00 calc
H(23) H -0.3029 -0.5492 0.1135 0.0666 Uiso 1.00 calc
H(24) H -0.4052 -0.5682 -0.0015 0.0758 Uiso 1.00 calc
H(25) H -0.3619 -0.4810 -0.1424 0.0619 Uiso 1.00 calc
H(26) H -0.0654 -0.4992 -0.4136 0.0400 Uiso 1.00 calc
H(27) H -0.1487 -0.5564 -0.5263 0.0482 Uiso 1.00 calc
H(28) H -0.3607 -0.5356 -0.5061 0.0461 Uiso 1.00 calc
H(29) H -0.4881 -0.4509 -0.3748 0.0425 Uiso 1.00 calc
H(30) H -0.4047 -0.3906 -0.2640 0.0357 Uiso 1.00 calc
H(31) H 0.1088 -0.2368 -0.5360 0.0587 Uiso 1.00 calc
H(32) H 0.0504 -0.1093 -0.5500 0.0587 Uiso 1.00 calc
H(33) H 0.1528 -0.1468 -0.4927 0.0587 Uiso 1.00 calc
H(34) H -0.4767 -0.2083 -0.4968 0.0447 Uiso 1.00 calc
H(35) H -0.3824 -0.1496 -0.5566 0.0447 Uiso 1.00 calc
H(36) H -0.3476 -0.2793 -0.5391 0.0447 Uiso 1.00 calc

loop_
_atom_site_aniso_label
_atom_site_aniso_U_11
_atom_site_aniso_U_22
_atom_site_aniso_U_33
_atom_site_aniso_U_12
_atom_site_aniso_U_13
_atom_site_aniso_U_23
Ir(1) 0.02155(7) 0.02261(8) 0.01762(7) -0.00603(5) -0.00188(5) -0.00245(4)
S(1) 0.0405(5) 0.0549(7) 0.0411(6) -0.0105(5) -0.0037(5) -0.0043(5)
Si(1) 0.0233(4) 0.0246(5) 0.0199(4) -0.0056(4) -0.0038(4) -0.0028(3)
Si(2) 0.0236(4) 0.0241(5) 0.0211(4) -0.0062(4) -0.0021(4) -0.0032(3)
F(1) 0.042(1) 0.125(3) 0.067(2) -0.046(2) 0.008(1) -0.038(2)
F(2) 0.056(2) 0.055(2) 0.290(7) -0.003(2) -0.031(3) -0.023(3)
F(3) 0.070(2) 0.234(5) 0.074(2) -0.072(3) 0.018(2) -0.086(3)
O(1) 0.062(2) 0.199(5) 0.041(2) -0.050(3) 0.002(2) -0.029(2)
O(2) 0.032(1) 0.071(2) 0.058(2) -0.018(1) -0.011(1) 0.019(2)
O(3) 0.111(3) 0.051(2) 0.166(5) -0.037(2) -0.040(3) 0.023(3)
N(1) 0.020(1) 0.022(1) 0.017(1) -0.006(1) -0.000(1) -0.0026(10)
N(2) 0.022(1) 0.022(1) 0.020(1) -0.004(1) 0.001(1) -0.003(1)
N(3) 0.028(1) 0.026(1) 0.021(1) -0.008(1) -0.003(1) -0.003(1)
N(4) 0.026(1) 0.030(2) 0.021(1) -0.009(1) -0.004(1) 0.000(1)
C(1) 0.027(2) 0.033(2) 0.022(2) -0.006(1) -0.004(1) -0.004(1)
C(2) 0.035(2) 0.029(2) 0.029(2) -0.004(2) -0.009(2) 0.003(1)
C(3) 0.037(2) 0.026(2) 0.032(2) -0.008(2) -0.001(2) 0.005(1)
C(4) 0.031(2) 0.023(2) 0.028(2) -0.009(1) -0.002(1) -0.000(1)
C(5) 0.042(2) 0.026(2) 0.045(2) -0.016(2) -0.007(2) 0.001(2)
C(6) 0.045(2) 0.035(2) 0.044(2) -0.020(2) -0.014(2) -0.001(2)
C(7) 0.031(2) 0.034(2) 0.030(2) -0.012(2) -0.008(2) -0.001(1)
C(8) 0.023(2) 0.030(2) 0.023(2) -0.009(1) -0.000(1) -0.003(1)
C(9) 0.022(1) 0.025(2) 0.024(2) -0.007(1) 0.002(1) -0.002(1)
C(10) 0.027(2) 0.030(2) 0.030(2) -0.007(1) -0.006(1) -0.003(1)
C(11) 0.024(2) 0.036(2) 0.040(2) -0.007(1) -0.000(2) -0.005(2)
C(12) 0.029(2) 0.038(2) 0.036(2) -0.009(2) 0.007(2) -0.002(2)
C(13) 0.034(2) 0.027(2) 0.026(2) -0.008(1) 0.003(2) -0.002(1)
C(14) 0.044(2) 0.041(2) 0.026(2) -0.013(2) 0.009(2) -0.004(2)
C(15) 0.053(2) 0.045(2) 0.020(2) -0.014(2) -0.001(2) -0.006(2)
C(16) 0.038(2) 0.034(2) 0.025(2) -0.012(2) -0.003(2) -0.004(1)
C(17) 0.031(2) 0.023(2) 0.023(2) -0.006(1) -0.000(1) -0.004(1)
C(18) 0.031(2) 0.019(2) 0.023(2) -0.005(1) -0.002(1) -0.002(1)
C(19) 0.030(2) 0.033(2) 0.030(2) -0.004(1) -0.012(1) -0.006(1)
C(20) 0.027(2) 0.028(2) 0.022(2) -0.005(1) -0.003(1) -0.003(1)
C(21) 0.031(2) 0.030(2) 0.020(2) -0.006(1) -0.004(1) -0.004(1)
C(22) 0.029(2) 0.046(2) 0.026(2) -0.011(2) -0.004(1) -0.006(2)
C(23) 0.024(2) 0.047(2) 0.034(2) 0.002(2) -0.003(2) -0.008(2)
C(24) 0.041(2) 0.029(2) 0.046(2) 0.001(2) -0.010(2) -0.007(2)
C(25) 0.030(2) 0.030(2) 0.037(2) -0.009(1) -0.004(2) -0.002(1)
C(26) 0.031(2) 0.028(2) 0.027(2) -0.005(1) -0.001(1) -0.001(1)
C(27) 0.052(2) 0.065(3) 0.031(2) -0.030(2) -0.013(2) 0.009(2)
C(28) 0.073(3) 0.065(3) 0.034(2) -0.023(3) -0.025(2) 0.011(2)
C(29) 0.057(3) 0.079(3) 0.032(2) -0.022(3) -0.003(2) 0.011(2)
C(30) 0.053(3) 0.081(4) 0.057(3) -0.029(3) -0.003(2) 0.022(3)
C(31) 0.041(2) 0.076(3) 0.041(2) -0.024(2) -0.010(2) 0.013(2)
C(32) 0.033(2) 0.020(2) 0.029(2) -0.008(1) -0.005(2) 0.000(1)
C(33) 0.035(2) 0.039(2) 0.027(2) -0.012(2) -0.005(2) -0.003(2)
C(34) 0.047(2) 0.048(2) 0.028(2) -0.016(2) -0.006(2) -0.007(2)
C(35) 0.050(2) 0.043(2) 0.031(2) -0.021(2) -0.018(2) 0.001(2)
C(36) 0.034(2) 0.033(2) 0.042(2) -0.014(2) -0.011(2) 0.006(2)
C(37) 0.032(2) 0.028(2) 0.030(2) -0.010(1) -0.005(2) -0.002(1)
C(38) 0.033(2) 0.031(2) 0.027(2) -0.011(2) -0.002(2) -0.003(1)
C(39) 0.051(2) 0.057(3) 0.035(2) -0.019(2) 0.014(2) -0.008(2)
C(40) 0.027(2) 0.027(2) 0.026(2) -0.007(1) 0.001(1) -0.000(1)
C(41) 0.045(2) 0.042(2) 0.028(2) -0.013(2) -0.014(2) 0.000(2)
C(42) 0.039(2) 0.078(4) 0.077(4) -0.027(2) 0.001(2) -0.027(3)

loop_
_atom_type_symbol
_atom_type_description
_atom_type_scat_dispersion_real
_atom_type_scat_dispersion_imag
_atom_type_scat_source
C C 0.003 0.002
;International Tables for Crystallography
(1992, Vol. C, Tables 4.2.6.8 and 6.1.1.1)
;
Si Si 0.082 0.070
;International Tables for Crystallography
(1992, Vol. C, Tables 4.2.6.8 and 6.1.1.1)
;
N N 0.006 0.003
;International Tables for Crystallography
(1992, Vol. C, Tables 4.2.6.8 and 6.1.1.1)
;
Ir Ir -1.444 7.990
;International Tables for Crystallography
(1992, Vol. C, Tables 4.2.6.8 and 6.1.1.1)
;
S S 0.125 0.123
;International Tables for Crystallography
(1992, Vol. C, Tables 4.2.6.8 and 6.1.1.1)
;
O O 0.011 0.006
;International Tables for Crystallography
(1992, Vol. C, Tables 4.2.6.8 and 6.1.1.1)
;
F F 0.017 0.010
;International Tables for Crystallography
(1992, Vol. C, Tables 4.2.6.8 and 6.1.1.1)
;
H H 0.000 0.000
;International Tables for Crystallography
(1992, Vol. C, Table 6.1.1.2)
;

loop_
_geom_angle_atom_site_label_1
_geom_angle_atom_site_label_2
_geom_angle_atom_site_label_3
_geom_angle
_geom_angle_publ_flag
Si(1) Ir(1) Si(2) 95.48(3) ?
Si(1) Ir(1) N(1) 82.82(7) ?
Si(1) Ir(1) N(2) 83.82(8) ?
Si(1) Ir(1) N(3) 98.68(8) ?
Si(1) Ir(1) N(4) 171.89(7) ?
Si(2) Ir(1) N(1) 178.29(7) ?
Si(2) Ir(1) N(2) 90.16(7) ?
Si(2) Ir(1) N(3) 92.24(8) ?
Si(2) Ir(1) N(4) 92.56(8) ?
N(1) Ir(1) N(2) 89.65(9) ?
N(1) Ir(1) N(3) 88.03(10) ?
N(1) Ir(1) N(4) 89.14(10) ?
N(2) Ir(1) N(3) 176.4(1) ?
N(2) Ir(1) N(4) 95.1(1) ?
N(3) Ir(1) N(4) 82.0(1) ?
O(1) S(1) O(2) 113.3(2) ?
O(1) S(1) O(3) 117.1(3) ?
O(1) S(1) C(42) 101.7(3) ?
O(2) S(1) O(3) 114.9(2) ?
O(2) S(1) C(42) 103.1(2) ?
O(3) S(1) C(42) 104.1(3) ?
Ir(1) Si(1) C(8) 100.7(1) ?
Ir(1) Si(1) C(17) 99.9(1) ?
Ir(1) Si(1) C(19) 132.5(1) ?
C(8) Si(1) C(17) 103.9(1) ?
C(8) Si(1) C(19) 106.1(2) ?
C(17) Si(1) C(19) 110.4(2) ?
Ir(1) Si(2) C(20) 117.1(1) ?
Ir(1) Si(2) C(26) 115.4(1) ?
Ir(1) Si(2) C(32) 108.8(1) ?
C(20) Si(2) C(26) 102.8(1) ?
C(20) Si(2) C(32) 105.0(1) ?
C(26) Si(2) C(32) 106.9(2) ?
Ir(1) N(1) C(1) 122.5(2) ?
Ir(1) N(1) C(9) 118.2(2) ?
C(1) N(1) C(9) 119.2(3) ?
Ir(1) N(2) C(10) 120.0(2) ?
Ir(1) N(2) C(18) 122.1(2) ?
C(10) N(2) C(18) 117.9(3) ?
Ir(1) N(3) C(38) 173.1(3) ?
Ir(1) N(4) C(40) 170.7(3) ?
N(1) C(1) C(2) 123.1(3) ?
C(1) C(2) C(3) 119.6(3) ?
C(2) C(3) C(4) 119.3(3) ?
C(3) C(4) C(5) 122.5(3) ?
C(3) C(4) C(9) 118.9(3) ?
C(5) C(4) C(9) 118.6(3) ?
C(4) C(5) C(6) 120.7(3) ?
C(5) C(6) C(7) 120.2(3) ?
C(6) C(7) C(8) 122.1(3) ?
Si(1) C(8) C(7) 125.1(3) ?
Si(1) C(8) C(9) 117.5(2) ?
C(7) C(8) C(9) 117.4(3) ?
N(1) C(9) C(4) 119.9(3) ?
N(1) C(9) C(8) 119.2(3) ?
C(4) C(9) C(8) 120.9(3) ?
N(2) C(10) C(11) 123.9(3) ?
C(10) C(11) C(12) 119.6(3) ?
C(11) C(12) C(13) 118.7(3) ?
C(12) C(13) C(14) 122.4(3) ?
C(12) C(13) C(18) 119.4(3) ?
C(14) C(13) C(18) 118.2(3) ?
C(13) C(14) C(15) 120.9(3) ?
C(14) C(15) C(16) 120.1(3) ?
C(15) C(16) C(17) 122.0(3) ?
Si(1) C(17) C(16) 127.1(3) ?
Si(1) C(17) C(18) 115.0(2) ?
C(16) C(17) C(18) 117.8(3) ?
N(2) C(18) C(13) 120.4(3) ?
N(2) C(18) C(17) 118.6(3) ?
C(13) C(18) C(17) 121.0(3) ?
Si(2) C(20) C(21) 123.9(2) ?
Si(2) C(20) C(25) 119.8(3) ?
C(21) C(20) C(25) 116.2(3) ?
C(20) C(21) C(22) 122.1(3) ?
C(21) C(22) C(23) 119.8(3) ?
C(22) C(23) C(24) 119.7(3) ?
C(23) C(24) C(25) 120.1(3) ?
C(20) C(25) C(24) 122.1(3) ?
Si(2) C(26) C(27) 120.6(3) ?
Si(2) C(26) C(31) 125.6(3) ?
C(27) C(26) C(31) 113.7(3) ?
C(26) C(27) C(28) 124.3(4) ?
C(27) C(28) C(29) 120.0(4) ?
C(28) C(29) C(30) 118.9(4) ?
C(29) C(30) C(31) 120.2(4) ?
C(26) C(31) C(30) 122.6(4) ?
Si(2) C(32) C(33) 122.0(3) ?
Si(2) C(32) C(37) 121.6(3) ?
C(33) C(32) C(37) 115.9(3) ?
C(32) C(33) C(34) 122.4(3) ?
C(33) C(34) C(35) 119.8(3) ?
C(34) C(35) C(36) 119.5(3) ?
C(35) C(36) C(37) 119.9(3) ?
C(32) C(37) C(36) 122.5(3) ?
N(3) C(38) C(39) 178.6(4) ?
N(4) C(40) C(41) 177.9(4) ?
S(1) C(42) F(1) 111.9(3) ?
S(1) C(42) F(2) 114.7(4) ?
S(1) C(42) F(3) 109.6(4) ?
F(1) C(42) F(2) 107.0(5) ?
F(1) C(42) F(3) 106.8(4) ?
F(2) C(42) F(3) 106.4(5) ?
N(1) C(1) H(1) 118.281 no
C(2) C(1) H(1) 118.616 no
C(1) C(2) H(2) 120.140 no
C(3) C(2) H(2) 120.213 no
C(2) C(3) H(3) 120.276 no
C(4) C(3) H(3) 120.465 no
C(4) C(5) H(4) 119.753 no
C(6) C(5) H(4) 119.502 no
C(5) C(6) H(5) 119.923 no
C(7) C(6) H(5) 119.901 no
C(6) C(7) H(6) 118.881 no
C(8) C(7) H(6) 118.973 no
N(2) C(10) H(7) 118.261 no
C(11) C(10) H(7) 117.843 no
C(10) C(11) H(8) 120.355 no
C(12) C(11) H(8) 120.000 no
C(11) C(12) H(9) 120.918 no
C(13) C(12) H(9) 120.379 no
C(13) C(14) H(10) 119.620 no
C(15) C(14) H(10) 119.473 no
C(14) C(15) H(11) 119.948 no
C(16) C(15) H(11) 119.903 no
C(15) C(16) H(12) 119.022 no
C(17) C(16) H(12) 118.986 no
Si(1) C(19) H(13) 109.624 no
Si(1) C(19) H(14) 109.506 no
Si(1) C(19) H(15) 109.644 no
H(13) C(19) H(14) 109.288 no
H(13) C(19) H(15) 109.478 no
H(14) C(19) H(15) 109.286 no
C(20) C(21) H(16) 118.990 no
C(22) C(21) H(16) 118.946 no
C(21) C(22) H(17) 119.964 no
C(23) C(22) H(17) 120.241 no
C(22) C(23) H(18) 119.937 no
C(24) C(23) H(18) 120.343 no
C(23) C(24) H(19) 119.700 no
C(25) C(24) H(19) 120.190 no
C(20) C(25) H(20) 119.072 no
C(24) C(25) H(20) 118.793 no
C(26) C(27) H(21) 117.885 no
C(28) C(27) H(21) 117.786 no
C(27) C(28) H(22) 120.259 no
C(29) C(28) H(22) 119.750 no
C(28) C(29) H(23) 120.693 no
C(30) C(29) H(23) 120.357 no
C(29) C(30) H(24) 119.926 no
C(31) C(30) H(24) 119.891 no
C(26) C(31) H(25) 118.739 no
C(30) C(31) H(25) 118.691 no
C(32) C(33) H(26) 118.957 no
C(34) C(33) H(26) 118.641 no
C(33) C(34) H(27) 120.205 no
C(35) C(34) H(27) 119.988 no
C(34) C(35) H(28) 120.337 no
C(36) C(35) H(28) 120.147 no
C(35) C(36) H(29) 119.938 no
C(37) C(36) H(29) 120.181 no
C(32) C(37) H(30) 118.802 no
C(36) C(37) H(30) 118.708 no
C(38) C(39) H(31) 109.571 no
C(38) C(39) H(32) 109.358 no
C(38) C(39) H(33) 109.330 no
H(31) C(39) H(32) 109.576 no
H(31) C(39) H(33) 109.512 no
H(32) C(39) H(33) 109.480 no
C(40) C(41) H(34) 109.336 no
C(40) C(41) H(35) 109.387 no
C(40) C(41) H(36) 109.424 no
H(34) C(41) H(35) 109.594 no
H(34) C(41) H(36) 109.562 no
H(35) C(41) H(36) 109.524 no

loop_
_geom_bond_atom_site_label_1
_geom_bond_atom_site_label_2
_geom_bond_distance
_geom_bond_publ_flag
Ir(1) Si(1) 2.3032(9) yes
Ir(1) Si(2) 2.3687(9) yes
Ir(1) N(1) 2.250(3) yes
Ir(1) N(2) 2.066(3) yes
Ir(1) N(3) 1.990(3) yes
Ir(1) N(4) 2.190(3) yes
S(1) O(1) 1.424(4) yes
S(1) O(2) 1.433(3) yes
S(1) O(3) 1.399(4) yes
S(1) C(42) 1.784(5) yes
Si(1) C(8) 1.895(4) yes
Si(1) C(17) 1.882(3) yes
Si(1) C(19) 1.875(4) yes
Si(2) C(20) 1.911(3) yes
Si(2) C(26) 1.904(4) yes
Si(2) C(32) 1.917(4) yes
F(1) C(42) 1.349(5) yes
F(2) C(42) 1.281(7) yes
F(3) C(42) 1.355(6) yes
N(1) C(1) 1.319(4) yes
N(1) C(9) 1.395(4) yes
N(2) C(10) 1.334(4) yes
N(2) C(18) 1.398(4) yes
N(3) C(38) 1.140(4) yes
N(4) C(40) 1.139(4) yes
C(1) C(2) 1.406(5) yes
C(2) C(3) 1.365(5) yes
C(3) C(4) 1.409(5) yes
C(4) C(5) 1.409(5) yes
C(4) C(9) 1.428(5) yes
C(5) C(6) 1.359(5) yes
C(6) C(7) 1.414(5) yes
C(7) C(8) 1.382(5) yes
C(8) C(9) 1.420(5) yes
C(10) C(11) 1.398(5) yes
C(11) C(12) 1.370(5) yes
C(12) C(13) 1.415(5) yes
C(13) C(14) 1.418(5) yes
C(13) C(18) 1.419(5) yes
C(14) C(15) 1.357(6) yes
C(15) C(16) 1.408(5) yes
C(16) C(17) 1.380(5) yes
C(17) C(18) 1.419(5) yes
C(20) C(21) 1.401(4) yes
C(20) C(25) 1.403(5) yes
C(21) C(22) 1.398(5) yes
C(22) C(23) 1.385(5) yes
C(23) C(24) 1.377(6) yes
C(24) C(25) 1.393(5) yes
C(26) C(27) 1.382(5) yes
C(26) C(31) 1.401(5) yes
C(27) C(28) 1.376(6) yes
C(28) C(29) 1.353(6) yes
C(29) C(30) 1.372(7) yes
C(30) C(31) 1.387(6) yes
C(32) C(33) 1.396(5) yes
C(32) C(37) 1.407(5) yes
C(33) C(34) 1.395(5) yes
C(34) C(35) 1.390(6) yes
C(35) C(36) 1.383(6) yes
C(36) C(37) 1.389(5) yes
C(38) C(39) 1.464(5) yes
C(40) C(41) 1.447(5) yes
C(1) H(1) 0.949 no
C(2) H(2) 0.950 no
C(3) H(3) 0.951 no
C(5) H(4) 0.951 no
C(6) H(5) 0.949 no
C(7) H(6) 0.951 no
C(10) H(7) 0.953 no
C(11) H(8) 0.948 no
C(12) H(9) 0.949 no
C(14) H(10) 0.950 no
C(15) H(11) 0.950 no
C(16) H(12) 0.951 no
C(19) H(13) 0.950 no
C(19) H(14) 0.952 no
C(19) H(15) 0.950 no
C(21) H(16) 0.950 no
C(22) H(17) 0.952 no
C(23) H(18) 0.950 no
C(24) H(19) 0.951 no
C(25) H(20) 0.955 no
C(27) H(21) 0.949 no
C(28) H(22) 0.950 no
C(29) H(23) 0.949 no
C(30) H(24) 0.951 no
C(31) H(25) 0.949 no
C(33) H(26) 0.950 no
C(34) H(27) 0.950 no
C(35) H(28) 0.952 no
C(36) H(29) 0.951 no
C(37) H(30) 0.951 no
C(39) H(31) 0.949 no
C(39) H(32) 0.950 no
C(39) H(33) 0.950 no
C(41) H(34) 0.949 no
C(41) H(35) 0.950 no
C(41) H(36) 0.950 no

loop_
_geom_contact_atom_site_label_1
_geom_contact_atom_site_label_2
_geom_contact_distance
_geom_contact_site_symmetry_2
F(1) C(38) 2.968(4) 1_455
F(1) N(3) 3.090(4) 1_455
F(1) C(8) 3.113(4) 1_455
F(1) C(9) 3.383(4) 1_455
F(1) C(39) 3.418(5) 1_455
F(1) C(7) 3.442(4) 1_455
F(2) C(41) 3.477(6) 2_454
F(2) C(24) 3.501(5) 1_465
F(3) C(7) 3.095(5) 1_455
F(3) C(16) 3.392(4) 2_455
F(3) C(15) 3.426(5) 2_455
F(3) C(6) 3.552(6) 1_455
F(3) C(8) 3.598(4) 1_455
O(1) C(1) 3.160(5) 2_454
O(1) C(39) 3.347(6) 1_455
O(1) C(2) 3.359(5) 2_454
O(1) C(40) 3.447(6) 2_454
O(1) C(41) 3.476(6) .
O(2) C(40) 3.167(4) .
O(2) N(4) 3.299(4) .
O(2) C(41) 3.306(5) 2_454
O(2) C(1) 3.371(4) .
O(2) C(10) 3.411(4) .
O(2) C(41) 3.567(5) .
O(3) C(10) 3.566(6) .
O(3) C(22) 3.579(5) 1_455
C(2) C(39) 3.560(5) 2_554
C(3) C(39) 3.547(5) 2_554
C(5) C(31) 3.427(6) 1_565
C(30) C(30) 3.470(10) 2_445
